data_2100130
_journal_name_full 'Acta Crystallographica, Section B'
_journal_page_first 569
_journal_page_last 576
_journal_volume 61
_journal_year 2005
_chemical_formula_moiety 'C23 H27 N7 O3'
_chemical_formula_sum 'C23 H27 N7 O3'
_chemical_formula_weight 449.52
_space_group_IT_number 15
_symmetry_cell_setting monoclinic
_symmetry_space_group_name_Hall '-C 2yc'
_symmetry_space_group_name_H-M 'C 1 2/c 1'
_cell_angle_alpha 90.00
_cell_angle_beta 122.6890(8)
_cell_angle_gamma 90.00
_cell_formula_units_Z 8
_cell_length_a 33.9318(5)
_cell_length_b 5.02500(10)
_cell_length_c 30.4072(6)
_cell_measurement_temperature 150
_cell_volume 4363.47(14)
_diffrn_ambient_temperature 150
_exptl_crystal_density_diffrn 1.369
_cod_original_sg_symbol_H-M 'C 2/c'
_cod_database_code 2100130

loop_
_symmetry_equiv_pos_as_xyz
'x, y, z'
'-x, y, -z+1/2'
'x+1/2, y+1/2, z'
'-x+1/2, y+1/2, -z+1/2'
'-x, -y, -z'
'x, -y, z-1/2'
'-x+1/2, -y+1/2, -z'
'x+1/2, -y+1/2, z-1/2'

loop_
_atom_site_label
_atom_site_fract_x
_atom_site_fract_y
_atom_site_fract_z
_atom_site_U_iso_or_equiv
_atom_site_adp_type
_atom_site_calc_flag
_atom_site_refinement_flags
_atom_site_occupancy
_atom_site_disorder_assembly
_atom_site_disorder_group
_atom_site_type_symbol
O2 0.21768(5) 0.4859(3) 0.45745(5) 0.0311(3) Uani d . 1 . . O
O1 0.09733(5) -0.0462(3) 0.43246(6) 0.0377(4) Uani d . 1 . . O
O3 0.30841(5) 1.6053(3) 0.66333(5) 0.0332(4) Uani d . 1 . . O
N1 0.15651(5) 0.2279(3) 0.44446(6) 0.0261(4) Uani d . 1 . . N
N3 0.12327(5) 0.2690(3) 0.49559(6) 0.0262(4) Uani d . 1 B . N
N7 0.21244(5) 0.7482(3) 0.54642(6) 0.0239(4) Uani d . 1 . . N
N9 0.19539(5) 0.9822(3) 0.65061(6) 0.0252(4) Uani d . 1 . . N
N10 0.21822(5) 1.1731(3) 0.68804(6) 0.0263(4) Uani d . 1 . . N
N11 0.27561(5) 1.4953(3) 0.70902(6) 0.0241(4) Uani d . 1 . . N
N8 0.15720(5) 0.6167(3) 0.56112(6) 0.0247(4) Uani d . 1 . . N
C2 0.12398(6) 0.1381(4) 0.45606(8) 0.0277(5) Uani d . 1 . . C
C4 0.15463(6) 0.4707(4) 0.52213(7) 0.0229(4) Uani d . 1 . . C
C5 0.18763(6) 0.5440(4) 0.51184(7) 0.0227(4) Uani d . 1 . . C
C6 0.19030(6) 0.4276(4) 0.47083(7) 0.0245(4) Uani d . 1 . . C
C9 0.19317(6) 0.7832(4) 0.57529(7) 0.0233(4) Uani d . 1 . . C
C10 0.15328(8) 0.1125(5) 0.39793(8) 0.0325(5) Uani d D 1 . . C
C11 0.12726(7) 0.2956(5) 0.35092(8) 0.0422(6) Uani d D 1 . . C
H111 0.1446 0.4606 0.3586 0.051 Uiso calc R 1 . . H
H112 0.1262 0.2130 0.3215 0.051 Uiso calc R 1 . . H
C12 0.07761(8) 0.3595(7) 0.33532(10) 0.0646(8) Uani d D 1 . . C
H121 0.0783 0.4514 0.3634 0.077 Uiso calc R 1 . . H
H122 0.0602 0.1973 0.3279 0.077 Uiso calc R 1 . . H
H123 0.0629 0.4703 0.3048 0.077 Uiso calc R 1 . . H
C13 0.08783(8) 0.1938(5) 0.50687(11) 0.0397(6) Uani d D 1 . . C
C16 0.21038(6) 0.9760(4) 0.61723(7) 0.0226(4) Uani d . 1 . . C
C17 0.24361(6) 1.1739(4) 0.63270(7) 0.0236(4) Uani d . 1 . . C
C18 0.24703(6) 1.2883(4) 0.67640(7) 0.0226(4) Uani d . 1 . . C
C19 0.16081(7) 0.8181(4) 0.65247(8) 0.0337(5) Uani d . 1 . . C
H191 0.1306 0.8454 0.6212 0.040 Uiso calc R 1 . . H
H192 0.1598 0.8670 0.6823 0.040 Uiso calc R 1 . . H
H193 0.1694 0.6340 0.6551 0.040 Uiso calc R 1 . . H
C20 0.30536(6) 1.6407(4) 0.70097(7) 0.0249(4) Uani d . 1 . . C
C21 0.33458(7) 1.8461(4) 0.74237(8) 0.0277(5) Uani d . 1 A . C
C22 0.38633(7) 1.7797(4) 0.77385(8) 0.0273(5) Uani d . 1 . . C
C23 0.40743(14) 1.7748(8) 0.82923(16) 0.0320(9) Uani d P 0.50 A 1 C
H23 0.3898 1.8087 0.8437 0.038 Uiso calc PR 0.50 A 1 H
C25 0.4815(9) 1.667(5) 0.8396(7) 0.039(3) Uani d PD 0.50 A 1 C
H25 0.5132 1.6248 0.8607 0.046 Uiso calc PR 0.50 A 1 H
C26 0.45911(17) 1.6809(9) 0.7852(2) 0.0340(10) Uani d PD 0.50 A 1 C
H26 0.4764 1.6534 0.7701 0.041 Uiso calc PR 0.50 A 1 H
C27 0.41180(14) 1.7346(8) 0.75363(16) 0.0307(9) Uani d P 0.50 A 1 C
H27 0.3976 1.7392 0.7176 0.037 Uiso calc PR 0.50 A 1 H
C24 0.45491(15) 1.7182(9) 0.86075(17) 0.0397(11) Uani d PD 0.50 A 1 C
H24 0.4692 1.7145 0.8968 0.048 Uiso calc PR 0.50 A 1 H
C26A 0.45138(15) 1.4624(9) 0.80909(17) 0.0388(11) Uani d P 0.50 A 2 C
H26A 0.4623 1.2880 0.8159 0.047 Uiso calc PR 0.50 A 2 H
C25A 0.4823(9) 1.677(5) 0.8255(6) 0.047(3) Uani d P 0.50 A 2 C
H25A 0.5143 1.6445 0.8432 0.056 Uiso calc PR 0.50 A 2 H
C27A 0.40422(14) 1.5179(8) 0.78242(16) 0.0315(9) Uani d P 0.50 A 2 C
H27A 0.3832 1.3767 0.7694 0.038 Uiso calc PR 0.50 A 2 H
C23A 0.41967(14) 1.9809(9) 0.78988(18) 0.0370(10) Uani d P 0.50 A 2 C
H23A 0.4096 2.1566 0.7824 0.044 Uiso calc PR 0.50 A 2 H
C24A 0.46720(16) 1.9293(10) 0.8164(2) 0.0499(13) Uani d P 0.50 A 2 C
H24A 0.4885 2.0690 0.8279 0.060 Uiso calc PR 0.50 A 2 H
C14A 0.0499(3) 0.3690(19) 0.4905(5) 0.094(3) Uani d PDU 0.475(6) B 3 C
H141 0.0278 0.2701 0.4951 0.112 Uiso calc PR 0.475(6) B 3 H
H142 0.0621 0.5084 0.5167 0.112 Uiso calc PR 0.475(6) B 3 H
C15A 0.0265(3) 0.482(2) 0.4499(5) 0.141(6) Uani d PD 0.475(6) B 3 C
H151 0.0127 0.3541 0.4220 0.169 Uiso calc PR 0.475(6) B 3 H
H152 0.0457 0.6026 0.4450 0.169 Uiso calc PR 0.475(6) B 3 H
H153 0.0022 0.5792 0.4500 0.169 Uiso calc PR 0.475(6) B 3 H
C14 0.03861(18) 0.3097(15) 0.4604(2) 0.051(2) Uani d PDU 0.525(6) B 4 C
H143 0.0401 0.5026 0.4618 0.061 Uiso calc PR 0.525(6) B 4 H
H144 0.0340 0.2554 0.4273 0.061 Uiso calc PR 0.525(6) B 4 H
C15 -0.00150(16) 0.2248(11) 0.4619(2) 0.0575(17) Uani d PDU 0.525(6) B 4 C
H154 -0.0279 0.3360 0.4393 0.069 Uiso calc PR 0.525(6) B 4 H
H155 0.0057 0.2390 0.4970 0.069 Uiso calc PR 0.525(6) B 4 H
H156 -0.0089 0.0433 0.4505 0.069 Uiso calc PR 0.525(6) B 4 H
H1 0.2606(7) 1.221(4) 0.6184(7) 0.029(5) Uiso d . 1 . . H
H2 0.0818(8) 0.002(5) 0.5002(9) 0.045(7) Uiso d . 1 . . H
H6 0.2393(9) 0.844(5) 0.5497(9) 0.058(7) Uiso d . 1 . . H
H7 0.2735(7) 1.540(5) 0.7369(9) 0.040(6) Uiso d . 1 . . H
H8 0.1371(7) -0.056(5) 0.3914(8) 0.035(6) Uiso d . 1 . . H
H9 0.1866(7) 0.085(4) 0.4081(7) 0.026(5) Uiso d . 1 . . H
H11 0.3230(7) 1.870(4) 0.7652(8) 0.031(5) Uiso d . 1 . . H
H20 0.3314(8) 2.004(5) 0.7238(9) 0.045(7) Uiso d . 1 . . H
H131 0.1041(9) 0.226(5) 0.5462(10) 0.059(8) Uiso d . 1 . . H

loop_
_atom_site_aniso_label
_atom_site_aniso_U_11
_atom_site_aniso_U_22
_atom_site_aniso_U_33
_atom_site_aniso_U_12
_atom_site_aniso_U_13
_atom_site_aniso_U_23
O2 0.0348(8) 0.0341(8) 0.0333(8) -0.0049(7) 0.0242(7) -0.0032(7)
O1 0.0352(8) 0.0345(9) 0.0454(9) -0.0106(7) 0.0231(7) -0.0137(7)
O3 0.0383(8) 0.0376(9) 0.0338(8) -0.0065(7) 0.0261(7) -0.0087(7)
N1 0.0265(9) 0.0272(9) 0.0265(9) -0.0022(7) 0.0156(7) -0.0038(7)
N3 0.0260(9) 0.0272(9) 0.0280(9) -0.0039(7) 0.0164(7) -0.0030(7)
N7 0.0252(8) 0.0254(9) 0.0226(8) -0.0020(7) 0.0140(7) -0.0009(7)
N9 0.0305(9) 0.0231(9) 0.0264(9) -0.0031(7) 0.0182(8) -0.0023(7)
N10 0.0297(9) 0.0255(9) 0.0247(8) -0.0005(7) 0.0153(7) -0.0019(7)
N11 0.0278(9) 0.0253(9) 0.0217(8) 0.0001(7) 0.0150(7) -0.0026(7)
N8 0.0246(8) 0.0253(9) 0.0249(8) -0.0002(7) 0.0138(7) 0.0004(7)
C2 0.0253(10) 0.0265(11) 0.0307(11) -0.0004(9) 0.0148(9) -0.0023(9)
C4 0.0228(10) 0.0240(10) 0.0204(9) 0.0011(8) 0.0106(8) 0.0018(8)
C5 0.0245(10) 0.0240(10) 0.0202(9) 0.0001(8) 0.0125(8) 0.0007(8)
C6 0.0242(10) 0.0247(10) 0.0244(10) 0.0024(8) 0.0129(9) 0.0028(8)
C9 0.0243(10) 0.0244(10) 0.0226(10) 0.0016(8) 0.0137(8) 0.0028(8)
C10 0.0318(12) 0.0357(13) 0.0331(12) -0.0035(10) 0.0195(10) -0.0121(10)
C11 0.0390(12) 0.0624(17) 0.0261(11) 0.0056(12) 0.0182(10) -0.0080(11)
C12 0.0429(14) 0.103(2) 0.0424(14) 0.0200(16) 0.0197(12) 0.0066(16)
C13 0.0350(12) 0.0370(14) 0.0596(16) -0.0083(11) 0.0337(12) -0.0097(12)
C16 0.0247(10) 0.0233(10) 0.0211(9) 0.0049(8) 0.0134(8) 0.0036(8)
C17 0.0239(10) 0.0265(11) 0.0226(10) 0.0006(8) 0.0140(9) 0.0013(8)
C18 0.0218(9) 0.0224(10) 0.0231(9) 0.0021(8) 0.0119(8) 0.0010(8)
C19 0.0426(12) 0.0326(12) 0.0376(12) -0.0082(10) 0.0294(10) -0.0044(10)
C20 0.0247(10) 0.0235(10) 0.0287(10) 0.0045(9) 0.0158(9) 0.0011(9)
C21 0.0313(11) 0.0252(11) 0.0307(11) 0.0005(9) 0.0195(10) -0.0026(9)
C22 0.0306(11) 0.0198(10) 0.0290(11) -0.0019(9) 0.0144(9) -0.0010(9)
C23 0.036(2) 0.025(2) 0.034(2) -0.0016(18) 0.018(2) -0.0015(19)
C25 0.029(5) 0.030(4) 0.039(6) 0.007(3) 0.006(4) 0.015(5)
C26 0.029(2) 0.030(3) 0.042(3) -0.002(2) 0.018(2) 0.000(2)
C27 0.033(2) 0.028(2) 0.033(2) 0.0002(19) 0.0199(19) 0.0014(18)
C24 0.042(3) 0.035(3) 0.030(2) 0.001(2) 0.011(2) 0.002(2)
C26A 0.039(3) 0.030(2) 0.041(3) 0.008(2) 0.018(2) 0.000(2)
C25A 0.029(5) 0.039(5) 0.062(11) -0.003(4) 0.017(9) 0.003(8)
C27A 0.033(2) 0.024(2) 0.037(2) -0.0031(18) 0.018(2) -0.0019(19)
C23A 0.032(2) 0.027(2) 0.049(3) -0.0043(19) 0.020(2) 0.001(2)
C24A 0.030(2) 0.034(3) 0.071(4) -0.003(2) 0.018(2) -0.006(2)
C14A 0.065(5) 0.072(6) 0.173(10) 0.017(5) 0.084(7) 0.031(7)
C15A 0.047(5) 0.183(11) 0.199(12) 0.045(6) 0.070(6) 0.138(9)
C14 0.023(3) 0.089(5) 0.036(3) -0.006(3) 0.014(2) -0.051(3)
C15 0.042(3) 0.065(4) 0.075(4) -0.012(3) 0.038(3) -0.013(3)

loop_
_geom_bond_atom_site_label_1
_geom_bond_atom_site_label_2
_geom_bond_site_symmetry_2
_geom_bond_distance
_geom_bond_publ_flag
O2 C6 . 1.234(2) ?
O1 C2 . 1.220(2) ?
O3 C20 . 1.217(2) ?
N1 C2 . 1.402(2) ?
N1 C6 . 1.404(2) ?
N1 C10 . 1.477(3) ?
N3 C4 . 1.373(2) ?
N3 C2 . 1.382(3) ?
N3 C13 . 1.467(3) ?
N7 C9 . 1.360(2) ?
N7 C5 . 1.383(2) ?
N7 H6 . 0.99(3) ?
N9 C16 . 1.359(2) ?
N9 N10 . 1.365(2) ?
N9 C19 . 1.460(2) ?
N10 C18 . 1.338(2) ?
N11 C20 . 1.371(2) ?
N11 C18 . 1.403(3) ?
N11 H7 . 0.91(2) ?
N8 C9 . 1.344(2) ?
N8 C4 . 1.356(2) ?
C4 C5 . 1.366(3) ?
C5 C6 . 1.424(3) ?
C9 C16 . 1.450(3) ?
C10 C11 . 1.519(3) ?
C10 H8 . 0.97(2) ?
C10 H9 . 1.007(19) ?
C11 C12 . 1.517(3) ?
C11 H111 . 0.9700 ?
C11 H112 . 0.9700 ?
C12 H121 . 0.9600 ?
C12 H122 . 0.9600 ?
C12 H123 . 0.9600 ?
C13 C14A . 1.409(7) ?
C13 C14 . 1.605(7) ?
C13 H2 . 0.99(3) ?
C13 H131 . 1.02(3) ?
C16 C17 . 1.382(3) ?
C17 C18 . 1.394(3) ?
C17 H1 . 0.92(2) ?
C19 H191 . 0.9600 ?
C19 H192 . 0.9600 ?
C19 H193 . 0.9600 ?
C20 C21 . 1.512(3) ?
C21 C22 . 1.515(3) ?
C21 H11 . 0.97(2) ?
C21 H20 . 0.94(3) ?
C22 C27 . 1.323(4) ?
C22 C23A . 1.394(5) ?
C22 C27A . 1.413(5) ?
C22 C23 . 1.431(4) ?
C23 C24 . 1.388(6) ?
C23 H23 . 0.9300 ?
C25 C24 . 1.388(16) ?
C25 C26 . 1.398(15) ?
C25 H25 . 0.9300 ?
C26 C27 . 1.381(6) ?
C26 H26 . 0.9300 ?
C27 H27 . 0.9300 ?
C24 H24 . 0.9300 ?
C26A C27A . 1.376(6) ?
C26A C25A . 1.40(3) ?
C26A H26A . 0.9300 ?
C25A C24A . 1.34(3) ?
C25A H25A . 0.9300 ?
C27A H27A . 0.9300 ?
C23A C24A . 1.383(6) ?
C23A H23A . 0.9300 ?
C24A H24A . 0.9300 ?
C14A C15A . 1.189(10) ?
C14A H141 . 0.9700 ?
C14A H142 . 0.9700 ?
C15A H151 . 0.9600 ?
C15A H152 . 0.9600 ?
C15A H153 . 0.9600 ?
C14 C15 . 1.450(7) ?
C14 H143 . 0.9700 ?
C14 H144 . 0.9700 ?
C15 H154 . 0.9600 ?
C15 H155 . 0.9600 ?
C15 H156 . 0.9600 ?
